data_4325242
loop_
_publ_author_name
'Stephanie A. Moore'
'Jeffrey K. Nagle'
'Michael O. Wolf'
'Brian O. Patrick'

_publ_section_title
;
 Coordination Mode Dependent Excited State Behavior in Group 8
 Phosphino(terthiophene) Complexes
;
_journal_name_full 'Inorganic Chemistry'
_journal_page_first 5113
_journal_page_last 5122
_journal_paper_doi 10.1021/ic200392n
_journal_volume 50
_journal_year 2011
_chemical_formula_sum 'C44 H32 F6 N4 Os P2 S3'
_chemical_formula_weight 1079.06
_chemical_name_systematic
;
 ?
;
_space_group_IT_number 15
_symmetry_cell_setting monoclinic
_symmetry_space_group_name_Hall '-C 2yc'
_symmetry_space_group_name_H-M 'C 1 2/c 1'
_atom_sites_solution_hydrogens geom
_atom_sites_solution_primary direct
_atom_sites_solution_secondary difmap
_audit_creation_method SHELXL-97
_cell_angle_alpha 90.00
_cell_angle_beta 130.9460(10)
_cell_angle_gamma 90.00
_cell_formula_units_Z 8
_cell_length_a 39.8697(9)
_cell_length_b 9.4270(2)
_cell_length_c 28.1007(5)
_cell_measurement_reflns_used 9995
_cell_measurement_temperature 173(2)
_cell_measurement_theta_max 27.73
_cell_measurement_theta_min 2.62
_cell_volume 7977.5(3)
_computing_structure_refinement 'SHELXL-97 (Sheldrick, 2008)'
_diffrn_ambient_temperature 173(2)
_diffrn_measured_fraction_theta_full 1.000
_diffrn_measured_fraction_theta_max 1.000
_diffrn_measurement_device_type 'Bruker X8 APEX II'
_diffrn_measurement_method 'area detector'
_diffrn_radiation_monochromator graphite
_diffrn_radiation_source 'fine-focus sealed tube'
_diffrn_radiation_type MoK\a
_diffrn_radiation_wavelength 0.71073
_diffrn_reflns_av_R_equivalents 0.0497
_diffrn_reflns_av_sigmaI/netI 0.0401
_diffrn_reflns_limit_h_max 51
_diffrn_reflns_limit_h_min -52
_diffrn_reflns_limit_k_max 7
_diffrn_reflns_limit_k_min -12
_diffrn_reflns_limit_l_max 37
_diffrn_reflns_limit_l_min -33
_diffrn_reflns_number 54139
_diffrn_reflns_theta_full 28.02
_diffrn_reflns_theta_max 28.02
_diffrn_reflns_theta_min 1.45
_exptl_absorpt_coefficient_mu 3.503
_exptl_absorpt_correction_T_max 0.900
_exptl_absorpt_correction_T_min 0.499
_exptl_absorpt_correction_type multi-scan
_exptl_crystal_colour brown
_exptl_crystal_density_diffrn 1.797
_exptl_crystal_description blade
_exptl_crystal_F_000 4256
_exptl_crystal_size_max 0.45
_exptl_crystal_size_mid 0.20
_exptl_crystal_size_min 0.03
_refine_diff_density_max 1.354
_refine_diff_density_min -0.905
_refine_diff_density_rms 0.107
_refine_ls_extinction_method none
_refine_ls_goodness_of_fit_ref 1.014
_refine_ls_hydrogen_treatment constr
_refine_ls_matrix_type full
_refine_ls_number_parameters 573
_refine_ls_number_reflns 9648
_refine_ls_number_restraints 48
_refine_ls_restrained_S_all 1.012
_refine_ls_R_factor_all 0.0485
_refine_ls_R_factor_gt 0.0298
_refine_ls_shift/su_max 0.001
_refine_ls_shift/su_mean 0.000
_refine_ls_structure_factor_coef Fsqd
_refine_ls_weighting_details 'calc w=1/[\s^2^(Fo^2^)+(0.0308P)^2^+13.4399P] where P=(Fo^2^+2Fc^2^)/3'
_refine_ls_weighting_scheme calc
_refine_ls_wR_factor_gt 0.0615
_refine_ls_wR_factor_ref 0.0682
_reflns_number_gt 7595
_reflns_number_total 9648
_reflns_threshold_expression >2\s(I)
_cod_data_source_file ic200392n_si_003_2.cif
_cod_data_source_block mw085
_cod_original_sg_symbol_H-M 'C 2/c'
_cod_database_code 4325242

loop_
_symmetry_equiv_pos_as_xyz
'x, y, z'
'-x, y, -z+1/2'
'x+1/2, y+1/2, z'
'-x+1/2, y+1/2, -z+1/2'
'-x, -y, -z'
'x, -y, z-1/2'
'-x+1/2, -y+1/2, -z'
'x+1/2, -y+1/2, z-1/2'

loop_
_atom_site_label
_atom_site_type_symbol
_atom_site_fract_x
_atom_site_fract_y
_atom_site_fract_z
_atom_site_U_iso_or_equiv
_atom_site_adp_type
_atom_site_occupancy
_atom_site_symmetry_multiplicity
_atom_site_calc_flag
_atom_site_refinement_flags
_atom_site_disorder_assembly
_atom_site_disorder_group
C1 C 0.05835(13) 0.3512(4) 0.04011(17) 0.0273(8) Uani 1 1 d . . .
H1 H 0.0355 0.3308 -0.0034 0.033 Uiso 1 1 calc R . .
C2 C 0.04721(15) 0.4227(4) 0.07128(19) 0.0351(9) Uani 1 1 d . . .
H2 H 0.0173 0.4497 0.0494 0.042 Uiso 1 1 calc R . .
C3 C 0.08026(17) 0.4544(4) 0.1348(2) 0.0437(11) Uani 1 1 d . . .
H3 H 0.0738 0.5069 0.1568 0.052 Uiso 1 1 calc R . .
C4 C 0.12222(16) 0.4080(4) 0.1646(2) 0.0415(11) Uani 1 1 d . . .
H4 H 0.1452 0.4263 0.2083 0.050 Uiso 1 1 calc R . .
C5 C 0.13183(14) 0.3343(4) 0.13204(17) 0.0302(8) Uani 1 1 d . . .
C6 C 0.17505(14) 0.2735(4) 0.16209(17) 0.0340(9) Uani 1 1 d . . .
C7 C 0.21147(17) 0.2796(5) 0.22656(19) 0.0503(12) Uani 1 1 d . . .
H7 H 0.2090 0.3272 0.2540 0.060 Uiso 1 1 calc R . .
C8 C 0.25097(17) 0.2168(6) 0.2505(2) 0.0584(14) Uani 1 1 d . . .
H8 H 0.2759 0.2202 0.2944 0.070 Uiso 1 1 calc R . .
C9 C 0.25379(15) 0.1496(5) 0.2104(2) 0.0483(11) Uani 1 1 d . . .
H9 H 0.2809 0.1065 0.2260 0.058 Uiso 1 1 calc R . .
C10 C 0.21724(14) 0.1444(4) 0.14721(19) 0.0373(9) Uani 1 1 d . . .
H10 H 0.2196 0.0965 0.1197 0.045 Uiso 1 1 calc R . .
C11 C 0.15700(13) 0.5198(4) 0.04910(16) 0.0294(8) Uani 1 1 d . . .
H11 H 0.1401 0.5401 0.0611 0.035 Uiso 1 1 calc R . .
C12 C 0.18361(13) 0.6249(4) 0.05543(18) 0.0346(9) Uani 1 1 d . . .
H12 H 0.1853 0.7147 0.0723 0.042 Uiso 1 1 calc R . .
C13 C 0.20774(13) 0.5987(4) 0.03710(18) 0.0367(9) Uani 1 1 d . . .
H13 H 0.2261 0.6700 0.0405 0.044 Uiso 1 1 calc R . .
C14 C 0.20455(13) 0.4660(4) 0.01366(17) 0.0318(8) Uani 1 1 d . . .
H14 H 0.2207 0.4453 0.0005 0.038 Uiso 1 1 calc R . .
C15 C 0.17792(12) 0.3631(4) 0.00932(15) 0.0249(7) Uani 1 1 d . . .
C16 C 0.17461(11) 0.2177(4) -0.01193(15) 0.0247(7) Uani 1 1 d . . .
C17 C 0.19152(12) 0.1735(4) -0.03979(16) 0.0309(8) Uani 1 1 d . . .
H17 H 0.2064 0.2390 -0.0460 0.037 Uiso 1 1 calc R . .
C18 C 0.18658(13) 0.0348(4) -0.05832(17) 0.0349(9) Uani 1 1 d . . .
H18 H 0.1972 0.0042 -0.0785 0.042 Uiso 1 1 calc R . .
C19 C 0.16606(13) -0.0592(4) -0.04730(17) 0.0323(9) Uani 1 1 d . . .
H19 H 0.1636 -0.1565 -0.0580 0.039 Uiso 1 1 calc R . .
C20 C 0.14912(13) -0.0109(4) -0.02066(17) 0.0293(8) Uani 1 1 d . . .
H20 H 0.1345 -0.0764 -0.0139 0.035 Uiso 1 1 calc R . .
C21 C 0.03204(12) 0.3924(3) -0.11720(16) 0.0230(7) Uani 1 1 d . . .
C22 C -0.00021(12) 0.3983(4) -0.18296(16) 0.0264(8) Uani 1 1 d . . .
H22 H -0.0074 0.3149 -0.2070 0.032 Uiso 1 1 calc R . .
C23 C -0.02163(14) 0.5235(4) -0.21321(18) 0.0356(9) Uani 1 1 d . . .
H23 H -0.0439 0.5256 -0.2579 0.043 Uiso 1 1 calc R . .
C24 C -0.01100(15) 0.6459(4) -0.17907(19) 0.0401(10) Uani 1 1 d . . .
H24 H -0.0261 0.7319 -0.2000 0.048 Uiso 1 1 calc R . .
C25 C 0.02155(15) 0.6429(4) -0.11467(19) 0.0389(10) Uani 1 1 d . . .
H25 H 0.0296 0.7278 -0.0912 0.047 Uiso 1 1 calc R . .
C26 C 0.04282(13) 0.5167(4) -0.08356(17) 0.0291(8) Uani 1 1 d . . .
H26 H 0.0649 0.5156 -0.0389 0.035 Uiso 1 1 calc R . .
C27 C 0.05978(12) 0.1338(4) -0.13176(15) 0.0235(7) Uani 1 1 d . . .
C28 C 0.04694(13) -0.0072(4) -0.14898(18) 0.0343(9) Uani 1 1 d . . .
H28 H 0.0333 -0.0559 -0.1360 0.041 Uiso 1 1 calc R . .
C29 C 0.05413(15) -0.0765(5) -0.1852(2) 0.0454(11) Uani 1 1 d . . .
H29 H 0.0457 -0.1730 -0.1964 0.055 Uiso 1 1 calc R . .
C30 C 0.07330(14) -0.0069(5) -0.20469(19) 0.0454(11) Uani 1 1 d . . .
H30 H 0.0780 -0.0553 -0.2295 0.054 Uiso 1 1 calc R . .
C31 C 0.08567(13) 0.1318(5) -0.18879(17) 0.0377(9) Uani 1 1 d . . .
H31 H 0.0988 0.1797 -0.2027 0.045 Uiso 1 1 calc R . .
C32 C 0.07907(12) 0.2032(4) -0.15224(16) 0.0291(8) Uani 1 1 d . . .
H32 H 0.0878 0.2997 -0.1412 0.035 Uiso 1 1 calc R . .
C33 C 0.11148(14) -0.1968(4) 0.08929(17) 0.0317(8) Uani 1 1 d . . .
H33 H 0.1276 -0.2677 0.1210 0.038 Uiso 1 1 calc R . .
C34 C 0.13012(13) -0.0774(4) 0.08803(17) 0.0288(8) Uani 1 1 d . . .
H34 H 0.1609 -0.0578 0.1196 0.035 Uiso 1 1 calc R . .
C35 C 0.10038(12) 0.0169(3) 0.03604(15) 0.0228(7) Uani 1 1 d . . .
C36 C 0.05780(12) -0.0413(3) -0.00161(16) 0.0232(7) Uani 1 1 d . . .
C37 C 0.01664(12) 0.0161(3) -0.05797(16) 0.0219(7) Uani 1 1 d . A .
C38 C 0.01035(11) 0.1337(3) -0.09227(15) 0.0212(7) Uani 1 1 d . . .
C39 C -0.03498(12) 0.1572(4) -0.14528(16) 0.0244(7) Uani 1 1 d . . .
H39 H -0.0449 0.2353 -0.1730 0.029 Uiso 1 1 calc R . .
C40 C -0.06304(12) 0.0584(3) -0.15301(16) 0.0238(7) Uani 1 1 d . A .
C41 C -0.11045(13) 0.0491(4) -0.20528(17) 0.0273(8) Uani 1 1 d . . .
S3 S -0.14040(8) 0.2015(2) -0.24334(13) 0.0372(5) Uani 0.845(6) 1 d PDU A 1
C42 C -0.1353(5) -0.0687(13) -0.2345(9) 0.039(3) Uani 0.845(6) 1 d PDU A 1
H42 H -0.1244 -0.1623 -0.2198 0.046 Uiso 0.845(6) 1 calc PR A 1
C43 C -0.1803(2) -0.0365(8) -0.2907(3) 0.0407(16) Uani 0.845(6) 1 d PDU A 1
H43 H -0.2023 -0.1062 -0.3175 0.049 Uiso 0.845(6) 1 calc PR A 1
C44 C -0.1874(4) 0.1044(9) -0.3002(6) 0.042(3) Uani 0.845(6) 1 d PDU A 1
H44 H -0.2150 0.1456 -0.3344 0.051 Uiso 0.845(6) 1 calc PR A 1
N1 N 0.10006(10) 0.3092(3) 0.06861(13) 0.0236(6) Uani 1 1 d . . .
N2 N 0.17840(10) 0.2043(3) 0.12287(13) 0.0276(6) Uani 1 1 d . . .
N3 N 0.15370(10) 0.3891(3) 0.02658(13) 0.0242(6) Uani 1 1 d . . .
N4 N 0.15235(9) 0.1258(3) -0.00360(13) 0.0226(6) Uani 1 1 d . . .
F1 F 0.21771(13) 0.6351(4) -0.06998(15) 0.0930(12) Uani 1 1 d . . .
F2 F 0.22639(14) 0.6316(3) -0.14005(18) 0.0972(13) Uani 1 1 d . . .
F3 F 0.16231(18) 0.6914(5) -0.1687(3) 0.153(2) Uani 1 1 d . . .
F4 F 0.1705(2) 0.4847(5) -0.19821(17) 0.178(3) Uani 1 1 d . . .
F5 F 0.15979(11) 0.4895(4) -0.12863(15) 0.0858(11) Uani 1 1 d . . .
F6 F 0.22427(14) 0.4293(4) -0.09915(19) 0.1003(13) Uani 1 1 d . . .
P1 P 0.05691(3) 0.22245(9) -0.07640(4) 0.01959(17) Uani 1 1 d . . .
P2 P 0.19261(5) 0.56094(13) -0.13466(6) 0.0547(4) Uani 1 1 d . . .
S1 S 0.05598(3) -0.20339(9) 0.02724(4) 0.0298(2) Uani 1 1 d . . .
S2 S -0.03394(3) -0.06523(9) -0.09301(4) 0.02739(19) Uani 1 1 d . . .
S3B S -0.1398(10) -0.099(2) -0.2347(18) 0.062(6) Uani 0.155(6) 1 d PDU A 2
C42B C -0.1365(18) 0.169(4) -0.234(3) 0.056(18) Uani 0.155(6) 1 d PDU A 2
H42B H -0.1269 0.2627 -0.2176 0.067 Uiso 0.155(6) 1 calc PR A 2
C43B C -0.1803(19) 0.133(4) -0.292(3) 0.035(11) Uani 0.155(6) 1 d PDU A 2
H43B H -0.2005 0.1971 -0.3253 0.042 Uiso 0.155(6) 1 calc PR A 2
C44B C -0.1880(11) -0.005(4) -0.2908(19) 0.041(11) Uiso 0.155(6) 1 d PDU A 2
H44B H -0.2168 -0.0465 -0.3179 0.050 Uiso 0.155(6) 1 calc PR A 2
Os1 Os 0.121131(5) 0.211043(13) 0.026736(6) 0.02022(4) Uani 1 1 d . . .

loop_
_atom_site_aniso_label
_atom_site_aniso_U_11
_atom_site_aniso_U_22
_atom_site_aniso_U_33
_atom_site_aniso_U_23
_atom_site_aniso_U_13
_atom_site_aniso_U_12
C1 0.040(2) 0.0232(16) 0.0294(19) -0.0006(15) 0.0273(19) -0.0037(16)
C2 0.054(3) 0.0253(18) 0.047(2) 0.0010(17) 0.043(2) 0.0010(18)
C3 0.077(4) 0.032(2) 0.053(3) -0.0112(19) 0.056(3) -0.008(2)
C4 0.064(3) 0.035(2) 0.034(2) -0.0130(17) 0.036(2) -0.014(2)
C5 0.043(2) 0.0257(17) 0.0246(19) -0.0048(14) 0.0233(19) -0.0099(16)
C6 0.042(2) 0.035(2) 0.0252(19) -0.0027(16) 0.0223(19) -0.0112(18)
C7 0.055(3) 0.062(3) 0.022(2) -0.010(2) 0.021(2) -0.018(3)
C8 0.042(3) 0.081(4) 0.025(2) 0.004(2) 0.010(2) -0.012(3)
C9 0.033(2) 0.057(3) 0.035(2) 0.013(2) 0.014(2) -0.007(2)
C10 0.035(2) 0.038(2) 0.037(2) 0.0083(18) 0.023(2) -0.0022(19)
C11 0.034(2) 0.0273(18) 0.0275(19) -0.0013(15) 0.0203(18) -0.0028(16)
C12 0.041(2) 0.0244(17) 0.032(2) -0.0017(16) 0.022(2) -0.0076(17)
C13 0.033(2) 0.036(2) 0.036(2) 0.0024(17) 0.020(2) -0.0121(18)
C14 0.028(2) 0.036(2) 0.032(2) 0.0061(16) 0.0200(18) -0.0029(17)
C15 0.0238(19) 0.0310(18) 0.0178(16) 0.0021(14) 0.0127(16) -0.0024(15)
C16 0.0177(17) 0.0326(18) 0.0163(16) 0.0026(14) 0.0079(14) -0.0001(15)
C17 0.025(2) 0.045(2) 0.0217(18) 0.0011(15) 0.0151(17) 0.0007(16)
C18 0.030(2) 0.050(2) 0.029(2) -0.0001(17) 0.0210(19) 0.0068(19)
C19 0.037(2) 0.0313(19) 0.0271(19) 0.0006(15) 0.0206(19) 0.0100(17)
C20 0.036(2) 0.0248(17) 0.0287(19) 0.0002(15) 0.0222(18) 0.0009(16)
C21 0.0284(19) 0.0209(16) 0.0260(18) 0.0044(13) 0.0206(17) -0.0001(14)
C22 0.032(2) 0.0250(17) 0.0242(18) 0.0040(14) 0.0193(17) 0.0006(15)
C23 0.041(2) 0.039(2) 0.025(2) 0.0100(16) 0.0213(19) 0.0043(18)
C24 0.060(3) 0.0269(19) 0.043(2) 0.0124(18) 0.038(2) 0.011(2)
C25 0.063(3) 0.0240(18) 0.042(2) 0.0012(17) 0.040(2) 0.0031(19)
C26 0.041(2) 0.0250(17) 0.0264(19) -0.0008(14) 0.0246(19) -0.0034(16)
C27 0.0270(19) 0.0280(17) 0.0170(16) -0.0022(14) 0.0150(16) -0.0008(15)
C28 0.039(2) 0.037(2) 0.039(2) -0.0127(17) 0.031(2) -0.0101(18)
C29 0.047(3) 0.052(3) 0.045(3) -0.027(2) 0.033(2) -0.013(2)
C30 0.042(3) 0.070(3) 0.032(2) -0.018(2) 0.028(2) -0.002(2)
C31 0.031(2) 0.065(3) 0.0234(19) 0.0037(19) 0.0207(19) 0.003(2)
C32 0.0271(19) 0.040(2) 0.0199(17) 0.0045(16) 0.0151(16) 0.0021(17)
C33 0.045(2) 0.0252(17) 0.0282(19) 0.0047(15) 0.0252(19) 0.0050(17)
C34 0.036(2) 0.0257(17) 0.0258(19) 0.0003(14) 0.0204(18) 0.0006(16)
C35 0.036(2) 0.0207(15) 0.0223(17) 0.0010(13) 0.0235(17) 0.0020(15)
C36 0.038(2) 0.0163(14) 0.0281(18) 0.0023(13) 0.0274(18) 0.0007(14)
C37 0.031(2) 0.0193(15) 0.0274(18) -0.0039(13) 0.0241(17) -0.0027(14)
C38 0.0275(19) 0.0208(15) 0.0214(17) -0.0042(13) 0.0187(16) -0.0053(14)
C39 0.033(2) 0.0229(16) 0.0244(18) -0.0014(14) 0.0218(17) -0.0022(15)
C40 0.029(2) 0.0236(16) 0.0259(18) 0.0011(14) 0.0209(17) 0.0019(15)
C41 0.032(2) 0.0296(18) 0.0292(19) 0.0006(15) 0.0240(18) 0.0020(16)
S3 0.0373(10) 0.0348(8) 0.0361(13) 0.0013(8) 0.0225(9) 0.0087(7)
C42 0.025(5) 0.047(6) 0.041(4) -0.004(5) 0.020(4) -0.008(5)
C43 0.027(3) 0.045(3) 0.045(4) -0.008(3) 0.021(3) -0.001(3)
C44 0.029(3) 0.057(7) 0.031(3) -0.011(4) 0.015(3) 0.000(4)
N1 0.0349(17) 0.0202(13) 0.0238(15) -0.0014(11) 0.0227(14) -0.0056(12)
N2 0.0349(18) 0.0265(15) 0.0229(15) 0.0018(13) 0.0196(14) -0.0051(14)
N3 0.0282(17) 0.0229(14) 0.0189(14) 0.0005(11) 0.0144(14) -0.0014(12)
N4 0.0246(16) 0.0228(13) 0.0222(14) 0.0022(12) 0.0162(13) 0.0010(12)
F1 0.133(3) 0.102(3) 0.081(2) -0.046(2) 0.086(2) -0.067(2)
F2 0.186(4) 0.062(2) 0.131(3) -0.002(2) 0.142(3) -0.013(2)
F3 0.153(5) 0.099(3) 0.200(5) 0.097(3) 0.113(4) 0.055(3)
F4 0.315(7) 0.127(4) 0.054(2) -0.039(2) 0.104(4) -0.104(4)
F5 0.061(2) 0.086(2) 0.067(2) 0.0133(18) 0.0235(18) -0.0222(18)
F6 0.138(4) 0.072(2) 0.130(3) 0.047(2) 0.105(3) 0.033(2)
P1 0.0279(5) 0.0172(4) 0.0188(4) -0.0006(3) 0.0175(4) -0.0021(4)
P2 0.0876(11) 0.0374(6) 0.0358(6) 0.0032(5) 0.0390(7) -0.0068(7)
S1 0.0437(6) 0.0203(4) 0.0327(5) 0.0028(4) 0.0283(5) -0.0017(4)
S2 0.0337(5) 0.0218(4) 0.0344(5) 0.0019(4) 0.0257(5) -0.0024(4)
S3B 0.046(8) 0.058(9) 0.062(8) -0.015(6) 0.027(6) -0.038(6)
C42B 0.05(2) 0.07(3) 0.004(14) -0.002(19) 0.000(14) -0.01(2)
C43B 0.06(3) 0.007(11) 0.04(2) 0.011(15) 0.027(18) 0.012(15)
Os1 0.02767(8) 0.01828(6) 0.01882(7) -0.00010(5) 0.01701(6) -0.00189(6)

loop_
_atom_type_symbol
_atom_type_description
_atom_type_scat_dispersion_real
_atom_type_scat_dispersion_imag
_atom_type_scat_source
C C 0.0033 0.0016 'International Tables Vol C Tables 4.2.6.8 and 6.1.1.4'
H H 0.0000 0.0000 'International Tables Vol C Tables 4.2.6.8 and 6.1.1.4'
N N 0.0061 0.0033 'International Tables Vol C Tables 4.2.6.8 and 6.1.1.4'
F F 0.0171 0.0103 'International Tables Vol C Tables 4.2.6.8 and 6.1.1.4'
P P 0.1023 0.0942 'International Tables Vol C Tables 4.2.6.8 and 6.1.1.4'
S S 0.1246 0.1234 'International Tables Vol C Tables 4.2.6.8 and 6.1.1.4'
Os Os -1.2165 7.6030 'International Tables Vol C Tables 4.2.6.8 and 6.1.1.4'

loop_
_geom_angle_atom_site_label_1
_geom_angle_atom_site_label_2
_geom_angle_atom_site_label_3
_geom_angle
N1 C1 C2 123.2(4)
N1 C1 H1 118.4
C2 C1 H1 118.4
C3 C2 C1 119.2(4)
C3 C2 H2 120.4
C1 C2 H2 120.4
C4 C3 C2 118.1(4)
C4 C3 H3 121.0
C2 C3 H3 121.0
C3 C4 C5 120.9(4)
C3 C4 H4 119.5
C5 C4 H4 119.5
N1 C5 C4 121.6(4)
N1 C5 C6 115.0(3)
C4 C5 C6 123.4(4)
N2 C6 C7 120.1(4)
N2 C6 C5 115.3(3)
C7 C6 C5 124.6(4)
C8 C7 C6 120.0(4)
C8 C7 H7 120.0
C6 C7 H7 120.0
C9 C8 C7 119.0(4)
C9 C8 H8 120.5
C7 C8 H8 120.5
C8 C9 C10 119.6(5)
C8 C9 H9 120.2
C10 C9 H9 120.2
N2 C10 C9 122.5(4)
N2 C10 H10 118.8
C9 C10 H10 118.8
N3 C11 C12 123.2(4)
N3 C11 H11 118.4
C12 C11 H11 118.4
C11 C12 C13 119.4(4)
C11 C12 H12 120.3
C13 C12 H12 120.3
C12 C13 C14 118.2(3)
C12 C13 H13 120.9
C14 C13 H13 120.9
C13 C14 C15 120.2(4)
C13 C14 H14 119.9
C15 C14 H14 119.9
N3 C15 C14 121.8(3)
N3 C15 C16 114.7(3)
C14 C15 C16 123.4(3)
N4 C16 C17 121.1(3)
N4 C16 C15 114.7(3)
C17 C16 C15 124.2(3)
C18 C17 C16 119.8(4)
C18 C17 H17 120.1
C16 C17 H17 120.1
C19 C18 C17 119.2(3)
C19 C18 H18 120.4
C17 C18 H18 120.4
C18 C19 C20 119.2(3)
C18 C19 H19 120.4
C20 C19 H19 120.4
N4 C20 C19 122.9(3)
N4 C20 H20 118.5
C19 C20 H20 118.5
C26 C21 C22 118.3(3)
C26 C21 P1 120.8(3)
C22 C21 P1 120.8(3)
C23 C22 C21 120.7(3)
C23 C22 H22 119.7
C21 C22 H22 119.7
C22 C23 C24 120.3(4)
C22 C23 H23 119.8
C24 C23 H23 119.8
C25 C24 C23 119.6(4)
C25 C24 H24 120.2
C23 C24 H24 120.2
C24 C25 C26 120.5(4)
C24 C25 H25 119.7
C26 C25 H25 119.7
C21 C26 C25 120.4(3)
C21 C26 H26 119.8
C25 C26 H26 119.8
C32 C27 C28 118.9(3)
C32 C27 P1 119.7(3)
C28 C27 P1 121.1(3)
C29 C28 C27 119.9(4)
C29 C28 H28 120.0
C27 C28 H28 120.0
C30 C29 C28 120.5(4)
C30 C29 H29 119.8
C28 C29 H29 119.8
C31 C30 C29 120.4(4)
C31 C30 H30 119.8
C29 C30 H30 119.8
C30 C31 C32 120.2(4)
C30 C31 H31 119.9
C32 C31 H31 119.9
C31 C32 C27 120.1(4)
C31 C32 H32 119.9
C27 C32 H32 119.9
C34 C33 S1 111.7(3)
C34 C33 H33 124.2
S1 C33 H33 124.2
C33 C34 C35 115.9(4)
C33 C34 H34 122.0
C35 C34 H34 122.0
C36 C35 C34 108.1(3)
C36 C35 Os1 129.2(2)
C34 C35 Os1 122.5(3)
C35 C36 C37 128.8(3)
C35 C36 S1 113.0(3)
C37 C36 S1 118.2(3)
C38 C37 C36 128.5(3)
C38 C37 S2 110.3(3)
C36 C37 S2 121.2(2)
C37 C38 C39 112.5(3)
C37 C38 P1 120.9(3)
C39 C38 P1 125.7(2)
C40 C39 C38 114.2(3)
C40 C39 H39 122.9
C38 C39 H39 122.9
C39 C40 C41 126.4(3)
C39 C40 S2 110.5(3)
C41 C40 S2 123.0(3)
C42 C41 C42B 110(2)
C42 C41 C40 128.0(7)
C42B C41 C40 121.6(18)
C42 C41 S3B 6(2)
C42B C41 S3B 113(2)
C40 C41 S3B 125.7(10)
C42 C41 S3 112.1(7)
C42B C41 S3 5(3)
C40 C41 S3 119.5(3)
S3B C41 S3 114.7(10)
C41 S3 C44 91.3(4)
C41 C42 C43 112.4(9)
C41 C42 H42 123.8
C43 C42 H42 123.8
C44 C43 C42 111.8(8)
C44 C43 H43 124.1
C42 C43 H43 124.1
C43 C44 S3 112.4(7)
C43 C44 H44 123.8
S3 C44 H44 123.8
C1 N1 C5 116.8(3)
C1 N1 Os1 126.8(2)
C5 N1 Os1 116.4(3)
C10 N2 C6 118.9(3)
C10 N2 Os1 125.9(3)
C6 N2 Os1 115.2(3)
C11 N3 C15 117.2(3)
C11 N3 Os1 126.3(2)
C15 N3 Os1 116.0(2)
C20 N4 C16 117.7(3)
C20 N4 Os1 124.8(2)
C16 N4 Os1 117.2(2)
C38 P1 C27 101.81(15)
C38 P1 C21 101.71(16)
C27 P1 C21 100.16(15)
C38 P1 Os1 114.00(11)
C27 P1 Os1 114.37(12)
C21 P1 Os1 121.97(12)
F3 P2 F1 90.5(3)
F3 P2 F4 91.8(3)
F1 P2 F4 176.2(3)
F3 P2 F6 179.0(4)
F1 P2 F6 88.8(2)
F4 P2 F6 88.8(3)
F3 P2 F5 92.3(2)
F1 P2 F5 90.59(18)
F4 P2 F5 92.2(2)
F6 P2 F5 88.40(19)
F3 P2 F2 88.6(2)
F1 P2 F2 89.23(18)
F4 P2 F2 87.9(2)
F6 P2 F2 90.7(2)
F5 P2 F2 179.1(2)
C33 S1 C36 91.27(17)
C40 S2 C37 92.49(17)
C41 S3B C44B 91.4(16)
C41 C42B C43B 111(3)
C41 C42B H42B 124.6
C43B C42B H42B 124.6
C44B C43B C42B 109(3)
C44B C43B H43B 125.4
C42B C43B H43B 125.4
C43B C44B S3B 113(2)
C43B C44B H44B 123.7
S3B C44B H44B 123.7
N1 Os1 N4 170.73(11)
N1 Os1 C35 88.80(11)
N4 Os1 C35 96.04(11)
N1 Os1 N2 77.63(12)
N4 Os1 N2 94.43(11)
C35 Os1 N2 89.92(12)
N1 Os1 N3 97.18(10)
N4 Os1 N3 76.88(11)
C35 Os1 N3 169.40(12)
N2 Os1 N3 82.87(11)
N1 Os1 P1 99.54(9)
N4 Os1 P1 88.42(8)
C35 Os1 P1 89.63(10)
N2 Os1 P1 177.14(9)
N3 Os1 P1 97.95(8)

loop_
_geom_bond_atom_site_label_1
_geom_bond_atom_site_label_2
_geom_bond_distance
C1 N1 1.348(5)
C1 C2 1.389(5)
C1 H1 0.9500
C2 C3 1.388(6)
C2 H2 0.9500
C3 C4 1.362(6)
C3 H3 0.9500
C4 C5 1.387(5)
C4 H4 0.9500
C5 N1 1.370(4)
C5 C6 1.450(6)
C6 N2 1.360(5)
C6 C7 1.395(6)
C7 C8 1.377(7)
C7 H7 0.9500
C8 C9 1.361(7)
C8 H8 0.9500
C9 C10 1.374(6)
C9 H9 0.9500
C10 N2 1.341(5)
C10 H10 0.9500
C11 N3 1.352(4)
C11 C12 1.375(5)
C11 H11 0.9500
C12 C13 1.379(5)
C12 H12 0.9500
C13 C14 1.380(5)
C13 H13 0.9500
C14 C15 1.383(5)
C14 H14 0.9500
C15 N3 1.357(4)
C15 C16 1.467(5)
C16 N4 1.365(4)
C16 C17 1.390(5)
C17 C18 1.373(5)
C17 H17 0.9500
C18 C19 1.372(5)
C18 H18 0.9500
C19 C20 1.374(5)
C19 H19 0.9500
C20 N4 1.351(4)
C20 H20 0.9500
C21 C26 1.385(5)
C21 C22 1.399(5)
C21 P1 1.837(3)
C22 C23 1.377(5)
C22 H22 0.9500
C23 C24 1.377(5)
C23 H23 0.9500
C24 C25 1.372(6)
C24 H24 0.9500
C25 C26 1.388(5)
C25 H25 0.9500
C26 H26 0.9500
C27 C32 1.390(5)
C27 C28 1.392(5)
C27 P1 1.835(3)
C28 C29 1.387(5)
C28 H28 0.9500
C29 C30 1.366(6)
C29 H29 0.9500
C30 C31 1.365(6)
C30 H30 0.9500
C31 C32 1.390(5)
C31 H31 0.9500
C32 H32 0.9500
C33 C34 1.362(5)
C33 S1 1.698(4)
C33 H33 0.9500
C34 C35 1.435(5)
C34 H34 0.9500
C35 C36 1.396(5)
C35 Os1 2.095(3)
C36 C37 1.445(5)
C36 S1 1.753(3)
C37 C38 1.380(4)
C37 S2 1.738(3)
C38 C39 1.416(5)
C38 P1 1.806(3)
C39 C40 1.360(5)
C39 H39 0.9500
C40 C41 1.449(5)
C40 S2 1.727(3)
C41 C42 1.350(15)
C41 C42B 1.38(5)
C41 S3B 1.65(3)
C41 S3 1.721(4)
S3 C44 1.725(9)
C42 C43 1.448(16)
C42 H42 0.9500
C43 C44 1.348(9)
C43 H43 0.9500
C44 H44 0.9500
N1 Os1 2.060(3)
N2 Os1 2.105(3)
N3 Os1 2.124(3)
N4 Os1 2.077(3)
F1 P2 1.552(3)
F2 P2 1.596(4)
F3 P2 1.540(4)
F4 P2 1.555(3)
F5 P2 1.576(4)
F6 P2 1.574(4)
P1 Os1 2.2892(9)
S3B C44B 1.73(2)
C42B C43B 1.45(3)
C42B H42B 0.9500
C43B C44B 1.342(19)
C43B H43B 0.9500
C44B H44B 0.9500

loop_
_geom_torsion_atom_site_label_1
_geom_torsion_atom_site_label_2
_geom_torsion_atom_site_label_3
_geom_torsion_atom_site_label_4
_geom_torsion
N1 C1 C2 C3 0.5(5)
C1 C2 C3 C4 -2.8(6)
C2 C3 C4 C5 1.6(6)
C3 C4 C5 N1 2.1(6)
C3 C4 C5 C6 -175.4(4)
N1 C5 C6 N2 2.1(5)
C4 C5 C6 N2 179.8(3)
N1 C5 C6 C7 -176.6(4)
C4 C5 C6 C7 1.1(6)
N2 C6 C7 C8 0.6(6)
C5 C6 C7 C8 179.2(4)
C6 C7 C8 C9 0.2(7)
C7 C8 C9 C10 -0.7(7)
C8 C9 C10 N2 0.5(6)
N3 C11 C12 C13 1.3(6)
C11 C12 C13 C14 -0.8(6)
C12 C13 C14 C15 -0.3(6)
C13 C14 C15 N3 1.2(6)
C13 C14 C15 C16 -176.7(3)
N3 C15 C16 N4 -8.0(4)
C14 C15 C16 N4 170.0(3)
N3 C15 C16 C17 170.7(3)
C14 C15 C16 C17 -11.3(5)
N4 C16 C17 C18 -1.2(5)
C15 C16 C17 C18 -179.8(3)
C16 C17 C18 C19 -1.9(6)
C17 C18 C19 C20 3.0(6)
C18 C19 C20 N4 -1.2(6)
C26 C21 C22 C23 -2.0(5)
P1 C21 C22 C23 174.3(3)
C21 C22 C23 C24 1.2(6)
C22 C23 C24 C25 0.9(6)
C23 C24 C25 C26 -2.1(6)
C22 C21 C26 C25 0.9(5)
P1 C21 C26 C25 -175.4(3)
C24 C25 C26 C21 1.2(6)
C32 C27 C28 C29 1.0(6)
P1 C27 C28 C29 -172.7(3)
C27 C28 C29 C30 -0.7(7)
C28 C29 C30 C31 0.1(7)
C29 C30 C31 C32 0.4(7)
C30 C31 C32 C27 -0.1(6)
C28 C27 C32 C31 -0.6(5)
P1 C27 C32 C31 173.2(3)
S1 C33 C34 C35 -0.3(4)
C33 C34 C35 C36 0.2(4)
C33 C34 C35 Os1 177.1(2)
C34 C35 C36 C37 178.0(3)
Os1 C35 C36 C37 1.3(5)
C34 C35 C36 S1 0.1(3)
Os1 C35 C36 S1 -176.61(17)
C35 C36 C37 C38 8.6(6)
S1 C36 C37 C38 -173.6(3)
C35 C36 C37 S2 -172.8(3)
S1 C36 C37 S2 5.0(4)
C36 C37 C38 C39 179.7(3)
S2 C37 C38 C39 1.0(3)
C36 C37 C38 P1 9.9(5)
S2 C37 C38 P1 -168.81(17)
C37 C38 C39 C40 -1.7(4)
P1 C38 C39 C40 167.5(2)
C38 C39 C40 C41 -175.0(3)
C38 C39 C40 S2 1.6(4)
C39 C40 C41 C42 141.2(10)
S2 C40 C41 C42 -35.1(11)
C39 C40 C41 C42B -36(3)
S2 C40 C41 C42B 147(3)
C39 C40 C41 S3B 147.5(17)
S2 C40 C41 S3B -28.8(17)
C39 C40 C41 S3 -30.7(5)
S2 C40 C41 S3 153.0(2)
C42 C41 S3 C44 -0.4(10)
C42B C41 S3 C44 -73(22)
C40 C41 S3 C44 172.7(6)
S3B C41 S3 C44 -5.6(16)
C42B C41 C42 C43 6(3)
C40 C41 C42 C43 -171.5(6)
S3B C41 C42 C43 121(18)
S3 C41 C42 C43 0.9(14)
C41 C42 C43 C44 -1.1(17)
C42 C43 C44 S3 0.8(16)
C41 S3 C44 C43 -0.3(11)
C2 C1 N1 C5 3.1(5)
C2 C1 N1 Os1 -177.0(2)
C4 C5 N1 C1 -4.3(5)
C6 C5 N1 C1 173.4(3)
C4 C5 N1 Os1 175.7(3)
C6 C5 N1 Os1 -6.6(4)
C9 C10 N2 C6 0.3(5)
C9 C10 N2 Os1 177.2(3)
C7 C6 N2 C10 -0.8(5)
C5 C6 N2 C10 -179.5(3)
C7 C6 N2 Os1 -178.0(3)
C5 C6 N2 Os1 3.3(4)
C12 C11 N3 C15 -0.5(5)
C12 C11 N3 Os1 170.8(3)
C14 C15 N3 C11 -0.8(5)
C16 C15 N3 C11 177.3(3)
C14 C15 N3 Os1 -172.9(3)
C16 C15 N3 Os1 5.1(4)
C19 C20 N4 C16 -1.9(5)
C19 C20 N4 Os1 172.2(3)
C17 C16 N4 C20 3.0(5)
C15 C16 N4 C20 -178.3(3)
C17 C16 N4 Os1 -171.6(3)
C15 C16 N4 Os1 7.2(4)
C37 C38 P1 C27 92.5(3)
C39 C38 P1 C27 -75.8(3)
C37 C38 P1 C21 -164.3(3)
C39 C38 P1 C21 27.3(3)
C37 C38 P1 Os1 -31.1(3)
C39 C38 P1 Os1 160.5(2)
C32 C27 P1 C38 155.4(3)
C28 C27 P1 C38 -31.0(3)
C32 C27 P1 C21 51.0(3)
C28 C27 P1 C21 -135.3(3)
C32 C27 P1 Os1 -81.2(3)
C28 C27 P1 Os1 92.5(3)
C26 C21 P1 C38 108.4(3)
C22 C21 P1 C38 -67.8(3)
C26 C21 P1 C27 -147.1(3)
C22 C21 P1 C27 36.7(3)
C26 C21 P1 Os1 -19.8(3)
C22 C21 P1 Os1 164.0(2)
C34 C33 S1 C36 0.3(3)
C35 C36 S1 C33 -0.2(3)
C37 C36 S1 C33 -178.3(3)
C39 C40 S2 C37 -0.9(3)
C41 C40 S2 C37 175.9(3)
C38 C37 S2 C40 -0.1(2)
C36 C37 S2 C40 -178.9(3)
C42 C41 S3B C44B -63(16)
C42B C41 S3B C44B 4(4)
C40 C41 S3B C44B -179.3(16)
S3 C41 S3B C44B -1(2)
C42 C41 C42B C43B -9(7)
C40 C41 C42B C43B 169(5)
S3B C41 C42B C43B -15(7)
S3 C41 C42B C43B 101(25)
C41 C42B C43B C44B 20(9)
C42B C43B C44B S3B -17(9)
C41 S3B C44B C43B 8(6)
C1 N1 Os1 N4 154.9(6)
C5 N1 Os1 N4 -25.2(7)
C1 N1 Os1 C35 -83.5(3)
C5 N1 Os1 C35 96.5(2)
C1 N1 Os1 N2 -173.6(3)
C5 N1 Os1 N2 6.3(2)
C1 N1 Os1 N3 105.3(3)
C5 N1 Os1 N3 -74.7(2)
C1 N1 Os1 P1 6.0(3)
C5 N1 Os1 P1 -174.1(2)
C20 N4 Os1 N1 131.6(6)
C16 N4 Os1 N1 -54.3(7)
C20 N4 Os1 C35 10.4(3)
C16 N4 Os1 C35 -175.4(2)
C20 N4 Os1 N2 100.8(3)
C16 N4 Os1 N2 -85.1(2)
C20 N4 Os1 N3 -177.6(3)
C16 N4 Os1 N3 -3.4(2)
C20 N4 Os1 P1 -79.0(3)
C16 N4 Os1 P1 95.1(2)
C36 C35 Os1 N1 80.6(3)
C34 C35 Os1 N1 -95.6(3)
C36 C35 Os1 N4 -107.3(3)
C34 C35 Os1 N4 76.5(3)
C36 C35 Os1 N2 158.3(3)
C34 C35 Os1 N2 -18.0(3)
C36 C35 Os1 N3 -154.8(5)
C34 C35 Os1 N3 29.0(7)
C36 C35 Os1 P1 -18.9(3)
C34 C35 Os1 P1 164.9(3)
C10 N2 Os1 N1 177.9(3)
C6 N2 Os1 N1 -5.1(2)
C10 N2 Os1 N4 -7.0(3)
C6 N2 Os1 N4 170.0(2)
C10 N2 Os1 C35 89.1(3)
C6 N2 Os1 C35 -93.9(3)
C10 N2 Os1 N3 -83.1(3)
C6 N2 Os1 N3 93.9(2)
C10 N2 Os1 P1 170.0(14)
C6 N2 Os1 P1 -13.0(17)
C11 N3 Os1 N1 0.3(3)
C15 N3 Os1 N1 171.7(2)
C11 N3 Os1 N4 -172.5(3)
C15 N3 Os1 N4 -1.1(2)
C11 N3 Os1 C35 -123.6(6)
C15 N3 Os1 C35 47.7(7)
C11 N3 Os1 N2 -76.2(3)
C15 N3 Os1 N2 95.2(2)
C11 N3 Os1 P1 101.0(3)
C15 N3 Os1 P1 -87.6(2)
C38 P1 Os1 N1 -59.57(14)
C27 P1 Os1 N1 -176.16(14)
C21 P1 Os1 N1 63.10(15)
C38 P1 Os1 N4 125.20(14)
C27 P1 Os1 N4 8.61(14)
C21 P1 Os1 N4 -112.13(15)
C38 P1 Os1 C35 29.15(15)
C27 P1 Os1 C35 -87.45(15)
C21 P1 Os1 C35 151.82(15)
C38 P1 Os1 N2 -51.8(16)
C27 P1 Os1 N2 -168.4(16)
C21 P1 Os1 N2 70.9(16)
C38 P1 Os1 N3 -158.28(14)
C27 P1 Os1 N3 85.12(15)
C21 P1 Os1 N3 -35.61(15)
